data_7058983
loop_
_publ_author_name
'Cvijanovi\'c, Danijela'
'Pisk, Jana'
'Pavlovi\'c, Gordana'
'\<Si\<sak-Jung, Dubravka'
'Matkovi\'c-\<Calogovi\'c, Dubravka'
'Cindri\'c, Marina'
'Agustin, Dominique'
'Vrdoljak, Vi\<snja'

_publ_section_title
;
 Discrete mononuclear and dinuclear compounds containing a MoO22+ core and
 4-aminobenzhydrazone ligands: synthesis, structure and
 organic-solvent-free epoxidation activity
;
_journal_issue 4
_journal_name_full 'New Journal of Chemistry'
_journal_page_first 1791
_journal_paper_doi 10.1039/C8NJ04074E
_journal_volume 43
_journal_year 2019
_chemical_formula_sum 'C15 H13 Mo N3 O5'
_chemical_formula_weight 411.22
_space_group_IT_number 15
_space_group_name_Hall '-C 2yc'
_space_group_name_H-M_alt 'C 1 2/c 1'
_symmetry_cell_setting monoclinic
_symmetry_space_group_name_H-M 'C 1 2/c 1'
_audit_update_record
;
2018-08-10 deposited with the CCDC.
2018-12-10 downloaded from the CCDC.
;
_cell_angle_alpha 90.0
_cell_angle_beta 102.5581(19)
_cell_angle_gamma 90.0
_cell_formula_units_Z 8
_cell_length_a 18.7152(5)
_cell_length_b 10.34234(23)
_cell_length_c 16.08785(33)
_cell_volume 3039.45(12)
_pd_block_id 2013-11-17T18:32|STRUCT3_PRVIPUT_phase1|duda||
_pd_phase_name 'from D:/2017_Cindric_Vrdoljak_projekt/vrdoljak/20031705/C2c/Rietve'
_cod_data_source_file c8nj04074e2.cif
_cod_data_source_block STRUCT3_PRVIPUT_phase_1
_cod_depositor_comments
;
The following automatic conversions were performed:

data item '_geom_angle_publ_flag' value 'N' was changed to 'n' in
accordance with the
/home/data/users/saulius/crontab/automatic-downloads/current/RSC/lib/dictionaries/cif_core.dic
dictionary named 'cif_core.dic' version 2.4.2 last updated on
2011-04-26 (68 times).

data item '_geom_bond_publ_flag' value 'N' was changed to 'n' in
accordance with the
/home/data/users/saulius/crontab/automatic-downloads/current/RSC/lib/dictionaries/cif_core.dic
dictionary named 'cif_core.dic' version 2.4.2 last updated on
2011-04-26 (102 times).

Automatic conversion script
Id: cif_fix_values 6909 2019-04-08 15:41:33Z antanas 
;
_cod_original_cell_volume 3039.44(8)
_cod_database_code 7058983

loop_
_symmetry_equiv_pos_site_id
_symmetry_equiv_pos_as_xyz
1 +x,+y,+z
2 -x,+y,-z+1/2
-1 -x,-y,-z
-2 +x,-y,+z+1/2
101 +x+1/2,+y+1/2,+z
102 -x+1/2,+y+1/2,-z+1/2
-101 -x+1/2,-y+1/2,-z
-102 +x+1/2,-y+1/2,+z+1/2

loop_
_atom_site_type_symbol
_atom_site_label
_atom_site_fract_x
_atom_site_fract_y
_atom_site_fract_z
_atom_site_occupancy
_atom_site_thermal_displace_type
_atom_site_U_iso_or_equiv
_atom_site_symmetry_multiplicity
Mo Mo1 0.36147(15) 0.42116(28) 0.76384(18) 1.0 Uiso 0.01 8
O O1 0.2858(7) 0.3349(10) 0.6757(8) 1.0 Uiso 0.025 8
O O2 0.4251(6) 0.5628(9) 0.8049(8) 1.0 Uiso 0.025 8
O O4 0.3101(7) 0.4226(20) 0.8369(7) 1.0 Uiso 0.025 8
O O3 0.4175(7) 0.2900(11) 0.7922(11) 1.0 Uiso 0.025 8
O O6 0.5243(8) 0.6815(12) 0.9069(9) 1.0 Uiso 0.025 8
N N3 0.0600(7) 0.0948(16) 0.3591(8) 1.0 Uiso 0.028 8
N N1 0.3100(8) 0.5728(12) 0.6719(9) 1.0 Uiso 0.028 8
N N2 0.2490(9) 0.5231(11) 0.6150(11) 1.0 Uiso 0.028 8
C C1 0.2365(7) 0.3997(11) 0.6197(8) 1.0 Uiso 0.03 8
C C2 0.1905(7) 0.3253(11) 0.5527(8) 1.0 Uiso 0.03 8
C C3 0.1864(8) 0.1910(12) 0.5613(8) 1.0 Uiso 0.03 8
H H3 0.218566 0.14448 0.617951 1.0 Uiso 0.05 8
C C4 0.1423(7) 0.1159(11) 0.4993(9) 1.0 Uiso 0.03 8
H H4 0.139934 0.0119325 0.509075 1.0 Uiso 0.05 8
C C5 0.1009(7) 0.1697(11) 0.4248(7) 1.0 Uiso 0.03 8
C C6 0.1032(8) 0.3046(12) 0.4189(9) 1.0 Uiso 0.03 8
H H6 0.0706438 0.351261 0.362544 1.0 Uiso 0.05 8
C C7 0.1448(8) 0.3808(11) 0.4812(9) 1.0 Uiso 0.03 8
H H7 0.142117 0.485608 0.474771 1.0 Uiso 0.05 8
C C8 0.3119(9) 0.6970(12) 0.6812(13) 1.0 Uiso 0.03 8
H H8 0.267552 0.754927 0.644301 1.0 Uiso 0.05 8
C C9 0.3704(7) 0.7605(11) 0.7384(9) 1.0 Uiso 0.03 8
C C10 0.4271(7) 0.6899(9) 0.7898(8) 1.0 Uiso 0.03 8
C C11 0.4769(7) 0.7576(10) 0.8516(8) 1.0 Uiso 0.03 8
H H12 0.51092 0.941129 0.907567 1.0 Uiso 0.0127 8
C C12 0.4710(8) 0.8906(11) 0.8591(9) 1.0 Uiso 0.03 8
C C13 0.4157(8) 0.9618(10) 0.8067(11) 1.0 Uiso 0.03 8
H H13 0.413503 1.06667 0.811698 1.0 Uiso 0.05 8
C C14 0.3642(8) 0.8955(11) 0.7487(10) 1.0 Uiso 0.03 8
H H14 0.318026 0.947354 0.710151 1.0 Uiso 0.05 8
C C32 0.5662(12) 0.7255(22) 0.9872(10) 1.0 Uiso 0.03 8
H H321 0.529331 0.758537 1.02664 1.0 Uiso 0.05 8
H H322 0.599703 0.64643 1.01915 1.0 Uiso 0.05 8
H H323 0.601432 0.804996 0.976878 1.0 Uiso 0.05 8
H H31 0.0221832 0.0429563 0.381563 1.0 Uiso 0.05 8
H H32 0.0342979 0.153465 0.31129 1.0 Uiso 0.05 8

loop_
_atom_type_symbol
_atom_type_number_in_cell
Mo 8.0
O 40.0
N 24.0
C 120.0
H 104.0

loop_
_geom_angle_atom_site_label_1
_geom_angle_atom_site_label_2
_geom_angle_atom_site_label_3
_geom_angle
_geom_angle_site_symmetry_1
_geom_angle_site_symmetry_3
_geom_angle_publ_flag
O1 Mo1 O2 152.2511(4) 1_555 1_555 n
O1 Mo1 O4 94.3699(17) 1_555 1_555 n
O1 Mo1 O3 97.7353(17) 1_555 1_555 n
O1 Mo1 N1 72.7528(17) 1_555 1_555 n
O2 Mo1 O4 99.2261(12) 1_555 1_555 n
O2 Mo1 O3 102.4275(19) 1_555 1_555 n
O2 Mo1 N1 80.6116(19) 1_555 1_555 n
O4 Mo1 O3 103.4019(11) 1_555 1_555 n
O4 Mo1 N1 103.2295(13) 1_555 1_555 n
O3 Mo1 N1 152.3034(7) 1_555 1_555 n
Mo1 O1 C1 122.8489(17) 1_555 1_555 n
Mo1 O2 C10 136.8205(11) 1_555 1_555 n
C11 O6 C32 123.8391(15) 1_555 1_555 n
C5 N3 H31 109.4714(14) 1_555 1_555 n
C5 N3 H32 109.4711(18) 1_555 1_555 n
H31 N3 H32 109.4712(16) 1_555 1_555 n
Mo1 N1 N2 110.4944(16) 1_555 1_555 n
Mo1 N1 C8 128.7594(11) 1_555 1_555 n
N2 N1 C8 116.0707(6) 1_555 1_555 n
N1 N2 C1 117.0004(6) 1_555 1_555 n
O1 C1 N2 115.3613(11) 1_555 1_555 n
O1 C1 C2 116.8699(17) 1_555 1_555 n
N2 C1 C2 124.2855(8) 1_555 1_555 n
C1 C2 C3 119.3988(10) 1_555 1_555 n
C1 C2 C7 123.5778(16) 1_555 1_555 n
C3 C2 C7 116.8529(7) 1_555 1_555 n
C2 C3 H3 119.2727(7) 1_555 1_555 n
C2 C3 C4 121.4541(10) 1_555 1_555 n
H3 C3 C4 119.2732(17) 1_555 1_555 n
C3 C4 H4 119.0719(11) 1_555 1_555 n
C3 C4 C5 121.8563(16) 1_555 1_555 n
H4 C4 C5 119.0718(6) 1_555 1_555 n
N3 C5 C4 122.6828(16) 1_555 1_555 n
N3 C5 C6 121.4201(10) 1_555 1_555 n
C4 C5 C6 115.8934(6) 1_555 1_555 n
C5 C6 H6 118.5733(7) 1_555 1_555 n
C5 C6 C7 122.8538(10) 1_555 1_555 n
H6 C6 C7 118.5728(17) 1_555 1_555 n
C2 C7 C6 120.8029(16) 1_555 1_555 n
C2 C7 H7 119.5983(5) 1_555 1_555 n
C6 C7 H7 119.5988(11) 1_555 1_555 n
N1 C8 H8 119.0126(11) 1_555 1_555 n
N1 C8 C9 121.9746(7) 1_555 1_555 n
H8 C8 C9 119.0128(17) 1_555 1_555 n
C8 C9 C10 121.1385(17) 1_555 1_555 n
C8 C9 C14 117.3109(9) 1_555 1_555 n
C10 C9 C14 121.1079(9) 1_555 1_555 n
O2 C10 C9 124.8595(8) 1_555 1_555 n
O2 C10 C11 113.8517(11) 1_555 1_555 n
C9 C10 C11 117.5394(17) 1_555 1_555 n
O6 C11 C10 114.5221(18) 1_555 1_555 n
O6 C11 C12 124.6843(9) 1_555 1_555 n
C10 C11 C12 120.4225(9) 1_555 1_555 n
C11 C12 H12 118.8742(9) 1_555 1_555 n
C11 C12 C13 122.2518(9) 1_555 1_555 n
H12 C12 C13 118.8740(17) 1_555 1_555 n
C12 C13 H13 121.0814(9) 1_555 1_555 n
C12 C13 C14 117.8375(17) 1_555 1_555 n
H13 C13 C14 121.0811(8) 1_555 1_555 n
C9 C14 C13 120.6881(9) 1_555 1_555 n
C9 C14 H14 119.6560(9) 1_555 1_555 n
C13 C14 H14 119.6559(17) 1_555 1_555 n
O6 C32 H321 109.4695(17) 1_555 1_555 n
O6 C32 H322 109.4721(15) 1_555 1_555 n
O6 C32 H323 109.4710(12) 1_555 1_555 n
H321 C32 H322 109.4718(12) 1_555 1_555 n
H321 C32 H323 109.4714(14) 1_555 1_555 n
H322 C32 H323 109.4715(18) 1_555 1_555 n

loop_
_geom_bond_atom_site_label_1
_geom_bond_atom_site_label_2
_geom_bond_distance
_geom_bond_site_symmetry_2
_geom_bond_publ_flag
Mo1 O1 1.98466(4) 1_555 n
Mo1 O2 1.912670(30) 1_555 n
Mo1 O4 1.672550(30) 1_555 n
Mo1 O3 1.714580(30) 1_555 n
Mo1 N1 2.22614(4) 1_555 n
O1 Mo1 1.98466(4) 1_555 n
O1 C1 1.323110(30) 1_555 n
O2 Mo1 1.912670(30) 1_555 n
O2 C10 1.338770(30) 1_555 n
O4 Mo1 1.672550(30) 1_555 n
O3 Mo1 1.714580(30) 1_555 n
O6 C11 1.361870(30) 1_555 n
O6 C32 1.431910(30) 1_555 n
O6 H321 2.06777(4) 1_555 n
O6 H322 2.06783(5) 1_555 n
O6 H323 2.06782(4) 1_555 n
N3 C5 1.396910(30) 1_555 n
N3 H31 1.015000(20) 1_555 n
N3 H32 1.015000(20) 1_555 n
N1 Mo1 2.22614(4) 1_555 n
N1 N2 1.396790(30) 1_555 n
N1 C8 1.292800(30) 1_555 n
N1 H8 2.05497(4) 1_555 n
N2 N1 1.396790(30) 1_555 n
N2 C1 1.302670(30) 1_555 n
C1 O1 1.323110(30) 1_555 n
C1 N2 1.302670(30) 1_555 n
C1 C2 1.446220(30) 1_555 n
C2 C1 1.446220(30) 1_555 n
C2 C3 1.399610(30) 1_555 n
C2 C7 1.398680(30) 1_555 n
C3 C2 1.399610(30) 1_555 n
C3 H3 1.089000(20) 1_555 n
C3 C4 1.386140(30) 1_555 n
H3 C3 1.089000(20) 1_555 n
C4 C3 1.386140(30) 1_555 n
C4 H4 1.088990(20) 1_555 n
C4 C5 1.393780(30) 1_555 n
H4 C4 1.088990(20) 1_555 n
H4 H322 1.824490(30) -102_344 n
C5 N3 1.396910(30) 1_555 n
C5 C4 1.393780(30) 1_555 n
C5 C6 1.399700(30) 1_555 n
C5 H31 1.98162(4) 1_555 n
C5 H32 1.98162(5) 1_555 n
C6 C5 1.399700(30) 1_555 n
C6 H6 1.089000(20) 1_555 n
C6 C7 1.375660(30) 1_555 n
H6 C6 1.089000(20) 1_555 n
C7 C2 1.398680(30) 1_555 n
C7 C6 1.375660(30) 1_555 n
C7 H7 1.089000(20) 1_555 n
H7 C7 1.089000(20) 1_555 n
C8 N1 1.292800(30) 1_555 n
C8 H8 1.089000(20) 1_555 n
C8 C9 1.427820(30) 1_555 n
H8 N1 2.05497(4) 1_555 n
H8 C8 1.089000(20) 1_555 n
C9 C8 1.427820(30) 1_555 n
C9 C10 1.400500(30) 1_555 n
C9 C14 1.413750(30) 1_555 n
C10 O2 1.338770(30) 1_555 n
C10 C9 1.400500(30) 1_555 n
C10 C11 1.394430(30) 1_555 n
C11 O6 1.361870(30) 1_555 n
C11 C10 1.394430(30) 1_555 n
C11 C12 1.387310(30) 1_555 n
H12 C12 1.089000(20) 1_555 n
C12 C11 1.387310(30) 1_555 n
C12 H12 1.089000(20) 1_555 n
C12 C13 1.394500(30) 1_555 n
C13 C12 1.394500(30) 1_555 n
C13 H13 1.089010(20) 1_555 n
C13 C14 1.370670(30) 1_555 n
H13 C13 1.089010(20) 1_555 n
C14 C9 1.413750(30) 1_555 n
C14 C13 1.370670(30) 1_555 n
C14 H14 1.089010(20) 1_555 n
H14 C14 1.089010(20) 1_555 n
C32 O6 1.431910(30) 1_555 n
C32 H321 1.088960(20) 1_555 n
C32 H322 1.089010(20) 1_555 n
C32 H323 1.089010(20) 1_555 n
H321 O6 2.06777(4) 1_555 n
H321 C32 1.088960(20) 1_555 n
H321 H322 1.778320(30) 1_555 n
H321 H323 1.77831(4) 1_555 n
H322 O6 2.06783(5) 1_555 n
H322 H4 1.824490(30) -102_445 n
H322 C32 1.089010(20) 1_555 n
H322 H321 1.778320(30) 1_555 n
H322 H323 1.778350(30) 1_555 n
H323 O6 2.06782(4) 1_555 n
H323 C32 1.089010(20) 1_555 n
H323 H321 1.77831(4) 1_555 n
H323 H322 1.778350(30) 1_555 n
H31 N3 1.015000(20) 1_555 n
H31 C5 1.98162(4) 1_555 n
H31 H32 1.657490(20) 1_555 n
H32 N3 1.015000(20) 1_555 n
H32 C5 1.98162(5) 1_555 n
H32 H31 1.657490(20) 1_555 n
